data_4345473
loop_
_publ_author_name
'Feng, Xun'
'Feng, Yuquan'
'Guo, Nan'
'Sun, Yiling'
'Zhang, Tian'
'Ma, Lufang'
'Wang, Liya'

_publ_section_title
;
 Series d-f Heteronuclear Metal-Organic Frameworks: Color Tunability and
 Luminescent Probe with Switchable Properties.
;
_journal_issue 3
_journal_name_full 'Inorganic chemistry'
_journal_page_first 1713
_journal_page_last 1721
_journal_paper_doi 10.1021/acs.inorgchem.6b02851
_journal_volume 56
_journal_year 2017
_chemical_formula_sum 'C62 H37 Eu3 N18 O49 Zn6'
_chemical_formula_weight 2666.20
_chemical_name_systematic
; 
 ? 
;
_space_group_IT_number 62
_symmetry_cell_setting orthorhombic
_symmetry_space_group_name_Hall '-P 2ac 2n'
_symmetry_space_group_name_H-M 'P n m a'
_atom_sites_solution_hydrogens geom
_atom_sites_solution_primary direct
_atom_sites_solution_secondary difmap
_audit_creation_method SHELXL-97
_cell_angle_alpha 90.00
_cell_angle_beta 90.00
_cell_angle_gamma 90.00
_cell_formula_units_Z 4
_cell_length_a 16.2825(8)
_cell_length_b 33.8405(17)
_cell_length_c 16.9649(8)
_cell_measurement_reflns_used 9926
_cell_measurement_temperature 293(2)
_cell_measurement_theta_max 26.78
_cell_measurement_theta_min 2.17
_cell_volume 9347.8(8)
_computing_cell_refinement 'Bruker SMART'
_computing_data_collection 'Bruker SMART'
_computing_data_reduction 'Bruker SAINT'
_computing_molecular_graphics 'Bruker SHELXTL'
_computing_publication_material 'Bruker SHELXTL'
_computing_structure_refinement 'Bruker SHELXTL'
_computing_structure_solution 'Bruker SHELXTL'
_diffrn_ambient_temperature 293(2)
_diffrn_measured_fraction_theta_full 0.992
_diffrn_measured_fraction_theta_max 0.992
_diffrn_measurement_device_type 'CCD area detector'
_diffrn_measurement_method 'phi and omega scans'
_diffrn_radiation_monochromator graphite
_diffrn_radiation_source 'fine-focus sealed tube'
_diffrn_radiation_type MoK\a
_diffrn_radiation_wavelength 0.71073
_diffrn_reflns_av_R_equivalents 0.0704
_diffrn_reflns_av_sigmaI/netI 0.0609
_diffrn_reflns_limit_h_max 21
_diffrn_reflns_limit_h_min -10
_diffrn_reflns_limit_k_max 40
_diffrn_reflns_limit_k_min -43
_diffrn_reflns_limit_l_max 21
_diffrn_reflns_limit_l_min -21
_diffrn_reflns_number 55312
_diffrn_reflns_theta_full 27.50
_diffrn_reflns_theta_max 27.50
_diffrn_reflns_theta_min 1.20
_exptl_absorpt_coefficient_mu 3.596
_exptl_absorpt_correction_T_max 0.5969
_exptl_absorpt_correction_T_min 0.3419
_exptl_absorpt_correction_type multi-scan
_exptl_absorpt_process_details SADABS
_exptl_crystal_colour colorless
_exptl_crystal_density_diffrn 1.894
_exptl_crystal_density_method 'not measured'
_exptl_crystal_description block
_exptl_crystal_F_000 5184
_exptl_crystal_size_max 0.38
_exptl_crystal_size_mid 0.25
_exptl_crystal_size_min 0.16
_refine_diff_density_max 2.012
_refine_diff_density_min -1.526
_refine_diff_density_rms 0.262
_refine_ls_extinction_method none
_refine_ls_goodness_of_fit_ref 1.251
_refine_ls_hydrogen_treatment constr
_refine_ls_matrix_type full
_refine_ls_number_parameters 597
_refine_ls_number_reflns 10828
_refine_ls_number_restraints 0
_refine_ls_restrained_S_all 1.251
_refine_ls_R_factor_all 0.0764
_refine_ls_R_factor_gt 0.0546
_refine_ls_shift/su_max 0.001
_refine_ls_shift/su_mean 0.000
_refine_ls_structure_factor_coef Fsqd
_refine_ls_weighting_details 'calc w=1/[\s^2^(Fo^2^)+(0.0840P)^2^+13.8283P] where P=(Fo^2^+2Fc^2^)/3'
_refine_ls_weighting_scheme calc
_refine_ls_wR_factor_gt 0.1567
_refine_ls_wR_factor_ref 0.1749
_reflns_number_gt 8184
_reflns_number_total 10828
_reflns_threshold_expression >2sigma(I)
_cod_data_source_file ic6b02851_si_002.cif
_cod_data_source_block a
_cod_depositor_comments
;
The following automatic conversions were performed:

'_symmetry_cell_setting' value 'Orthorhombic' changed to
'orthorhombic' according to
/home/data/users/saulius/crontab/automatic-downloads/current/ACS/lib/dictionaries/cif_core.dic
dictionary named 'cif_core.dic' version 2.4.2 from 2011-04-26.

'_exptl_absorpt_correction_type' value 'Multi-scan' changed to
'multi-scan' according to
/home/data/users/saulius/crontab/automatic-downloads/current/ACS/lib/dictionaries/cif_core.dic
dictionary named 'cif_core.dic' version 2.4.2 from 2011-04-26.

Automatic conversion script
Id: cif_fix_values 4973 2017-02-22 13:04:09Z antanas 
;
_cod_original_sg_symbol_H-M 'Pnma  '
_cod_database_code 4345473

loop_
_symmetry_equiv_pos_as_xyz
'x, y, z'
'-x+1/2, -y, z+1/2'
'-x, y+1/2, -z'
'x+1/2, -y+1/2, -z+1/2'
'-x, -y, -z'
'x-1/2, y, -z-1/2'
'x, -y-1/2, z'
'-x-1/2, y-1/2, z-1/2'

loop_
_atom_site_label
_atom_site_type_symbol
_atom_site_fract_x
_atom_site_fract_y
_atom_site_fract_z
_atom_site_U_iso_or_equiv
_atom_site_adp_type
_atom_site_occupancy
_atom_site_symmetry_multiplicity
_atom_site_calc_flag
_atom_site_refinement_flags
Eu1 Eu 0.48219(2) 0.553739(9) 0.445086(18) 0.01880(11) Uani 1 1 d .
Eu2 Eu 0.59507(3) 0.7500 -0.15004(3) 0.02181(13) Uani 1 2 d S
Zn1 Zn 0.73878(6) 0.49086(3) 0.71149(6) 0.0378(2) Uani 1 1 d .
Zn2 Zn 0.56346(6) 0.66557(3) 0.17236(6) 0.0414(3) Uani 1 1 d .
Zn3 Zn 0.26818(5) 0.65983(2) -0.06876(5) 0.0292(2) Uani 1 1 d .
O1 O 0.5659(3) 0.51502(15) 0.5324(3) 0.0318(11) Uani 1 1 d .
O1W O 0.4067(5) 0.5512(2) 0.5614(4) 0.065(2) Uani 1 1 d .
O2 O 0.6398(3) 0.47992(15) 0.6137(3) 0.0359(12) Uani 1 1 d .
O2W O 0.4296(6) 0.6158(2) 0.4787(5) 0.077(2) Uani 1 1 d .
O3 O 0.5983(4) 0.58773(18) 0.4532(4) 0.0490(17) Uani 1 1 d .
O3W O 0.7410(6) 0.7500 -0.1379(6) 0.068(3) Uani 1 2 d S
O4 O 0.6780(3) 0.63899(16) 0.4838(3) 0.0395(13) Uani 1 1 d .
O4W O 0.6024(6) 0.7074(2) 0.2461(5) 0.091(3) Uani 1 1 d .
O5 O 0.4631(3) 0.58714(16) 0.3314(3) 0.0370(13) Uani 1 1 d .
O5W O 0.5920(7) 0.6967(4) 0.3994(7) 0.125(4) Uiso 1 1 d .
O6 O 0.4848(4) 0.64140(18) 0.2620(4) 0.0465(15) Uani 1 1 d .
O6W O 0.4178(7) 0.6823(4) 0.3856(7) 0.124(4) Uiso 1 1 d .
O7 O 0.5595(3) 0.51717(16) 0.3577(3) 0.0347(12) Uani 1 1 d .
O7W O 0.3426(9) 0.6849(4) -0.3110(9) 0.163(5) Uiso 1 1 d .
O8 O 0.6714(4) 0.49498(16) 0.2989(4) 0.0450(15) Uani 1 1 d .
O8W O 0.3100(9) 0.6134(5) 0.6106(10) 0.171(5) Uiso 1 1 d .
O9 O 0.6194(4) 0.7086(2) -0.0470(4) 0.0566(18) Uani 1 1 d .
O9W O 0.438(2) 0.3796(11) 1.265(2) 0.399(18) Uiso 1 1 d .
O10 O 0.6320(4) 0.6882(2) 0.0775(4) 0.060(2) Uani 1 1 d .
O10W O 0.268(2) 0.7728(12) 0.283(2) 0.47(2) Uiso 1 1 d .
O11 O 0.4848(4) 0.7089(2) -0.1552(3) 0.0496(16) Uani 1 1 d .
O11W O 0.790(2) 0.7110(9) 0.0265(19) 0.355(15) Uiso 1 1 d .
O12 O 0.3662(3) 0.67648(17) -0.1518(3) 0.0378(13) Uani 1 1 d .
O13 O 0.6309(5) 0.70730(16) -0.2436(4) 0.0551(18) Uani 1 1 d .
O14 O 0.6860(4) 0.66354(15) -0.3262(3) 0.0436(14) Uani 1 1 d .
N1 N 0.7476(4) 0.5393(2) 0.6442(4) 0.0354(15) Uani 1 1 d .
N2 N 0.7630(4) 0.59885(17) 0.5902(4) 0.0290(13) Uani 1 1 d .
N3 N 0.6223(4) 0.61401(19) 0.1954(4) 0.0352(15) Uani 1 1 d .
N4 N 0.6933(4) 0.55866(18) 0.2090(4) 0.0347(15) Uani 1 1 d .
N5 N 0.4721(4) 0.6726(2) 0.0940(4) 0.0351(15) Uani 1 1 d .
N6 N 0.3697(4) 0.66730(19) 0.0059(4) 0.0331(14) Uani 1 1 d .
N7 N 0.7265(4) 0.71667(18) -0.4336(3) 0.0324(14) Uani 1 1 d .
N8 N 0.6491(5) 0.4819(2) 0.7952(4) 0.0443(17) Uani 1 1 d .
N9 N 0.3462(8) 0.4241(4) 1.0760(7) 0.087(3) Uani 1 1 d .
C1 C 0.6276(5) 0.5121(2) 0.5767(4) 0.0278(15) Uani 1 1 d .
C2 C 0.6873(4) 0.5438(2) 0.5867(4) 0.0288(15) Uani 1 1 d .
C3 C 0.6989(5) 0.5810(2) 0.5539(4) 0.0279(15) Uani 1 1 d .
C4 C 0.6542(4) 0.6042(2) 0.4936(4) 0.0289(15) Uani 1 1 d .
C5 C 0.7905(5) 0.5730(2) 0.6435(4) 0.0323(16) Uani 1 1 d .
C6 C 0.8631(6) 0.5812(3) 0.6954(6) 0.062(3) Uani 1 1 d .
H6A H 0.9128 0.5779 0.6656 0.093 Uiso 1 1 calc R
H6B H 0.8630 0.5631 0.7391 0.093 Uiso 1 1 calc R
H6C H 0.8601 0.6078 0.7148 0.093 Uiso 1 1 calc R
C7 C 0.5050(5) 0.6069(2) 0.2837(4) 0.0325(17) Uani 1 1 d .
C8 C 0.5829(4) 0.5910(2) 0.2502(4) 0.0288(15) Uani 1 1 d .
C9 C 0.6263(5) 0.5572(2) 0.2602(4) 0.0286(15) Uani 1 1 d .
C10 C 0.6167(5) 0.5210(2) 0.3091(4) 0.0301(16) Uani 1 1 d .
C11 C 0.6890(5) 0.5930(2) 0.1726(5) 0.0353(17) Uani 1 1 d .
C12 C 0.7513(6) 0.6090(3) 0.1164(6) 0.055(2) Uani 1 1 d .
H12A H 0.7809 0.6302 0.1411 0.083 Uiso 1 1 calc R
H12B H 0.7242 0.6187 0.0701 0.083 Uiso 1 1 calc R
H12C H 0.7890 0.5884 0.1020 0.083 Uiso 1 1 calc R
C13 C 0.5892(5) 0.6954(3) 0.0156(5) 0.041(2) Uani 1 1 d .
C14 C 0.5010(5) 0.6852(2) 0.0204(5) 0.0351(17) Uani 1 1 d .
C15 C 0.4380(4) 0.6819(2) -0.0328(4) 0.0301(15) Uani 1 1 d .
C16 C 0.4303(5) 0.6897(2) -0.1182(4) 0.0316(16) Uani 1 1 d .
C17 C 0.3920(5) 0.6632(2) 0.0814(5) 0.0368(18) Uani 1 1 d .
C18 C 0.3340(6) 0.6511(3) 0.1459(5) 0.052(2) Uani 1 1 d .
H18A H 0.3155 0.6742 0.1736 0.078 Uiso 1 1 calc R
H18B H 0.3617 0.6338 0.1819 0.078 Uiso 1 1 calc R
H18C H 0.2876 0.6377 0.1234 0.078 Uiso 1 1 calc R
C19 C 0.6682(5) 0.6985(2) -0.3073(4) 0.0315(16) Uani 1 1 d .
C20 C 0.6922(5) 0.7293(2) -0.3641(4) 0.0300(16) Uani 1 1 d .
C21 C 0.7454(7) 0.7500 -0.4737(7) 0.034(2) Uani 1 2 d S
C22 C 0.7835(11) 0.7500 -0.5556(7) 0.060(4) Uani 1 2 d S
H22A H 0.7867 0.7766 -0.5749 0.090 Uiso 0.50 1 calc PR
H22B H 0.7501 0.7345 -0.5905 0.090 Uiso 0.50 1 calc PR
H22C H 0.8376 0.7388 -0.5531 0.090 Uiso 0.50 1 calc PR
C23 C 0.5729(6) 0.4990(3) 0.7965(5) 0.048(2) Uani 1 1 d .
H23 H 0.5611 0.5183 0.7592 0.058 Uiso 1 1 calc R
C24 C 0.5133(6) 0.4891(3) 0.8500(5) 0.050(2) Uani 1 1 d .
H24 H 0.4621 0.5013 0.8481 0.059 Uiso 1 1 calc R
C25 C 0.5297(6) 0.4609(3) 0.9068(5) 0.048(2) Uani 1 1 d .
C26 C 0.6091(8) 0.4459(3) 0.9086(7) 0.068(3) Uani 1 1 d .
H26 H 0.6248 0.4289 0.9490 0.081 Uiso 1 1 calc R
C27 C 0.6639(7) 0.4559(3) 0.8515(6) 0.059(3) Uani 1 1 d .
H27 H 0.7150 0.4436 0.8522 0.070 Uiso 1 1 calc R
C28 C 0.3360(7) 0.4552(4) 1.0290(8) 0.079(4) Uani 1 1 d .
H28A H 0.2869 0.4690 1.0335 0.094 Uiso 1 1 calc R
C29 C 0.3918(7) 0.4686(4) 0.9746(7) 0.066(3) Uani 1 1 d .
H29 H 0.3800 0.4908 0.9441 0.080 Uiso 1 1 calc R
C30 C 0.4670(6) 0.4485(3) 0.9652(6) 0.048(2) Uani 1 1 d .
C31 C 0.4789(8) 0.4165(3) 1.0151(7) 0.070(3) Uani 1 1 d .
H31 H 0.5282 0.4028 1.0125 0.085 Uiso 1 1 calc R
C32 C 0.4197(9) 0.4043(4) 1.0686(8) 0.087(4) Uani 1 1 d .
H32A H 0.4298 0.3823 1.1001 0.105 Uiso 1 1 calc R

loop_
_atom_site_aniso_label
_atom_site_aniso_U_11
_atom_site_aniso_U_22
_atom_site_aniso_U_33
_atom_site_aniso_U_23
_atom_site_aniso_U_13
_atom_site_aniso_U_12
Eu1 0.01923(18) 0.01739(18) 0.01980(18) 0.00264(11) -0.00171(12) -0.00305(12)
Eu2 0.0214(2) 0.0249(3) 0.0192(2) 0.000 0.00701(17) 0.000
Zn1 0.0448(6) 0.0312(5) 0.0374(5) 0.0046(4) -0.0100(4) 0.0012(4)
Zn2 0.0482(6) 0.0377(5) 0.0382(5) 0.0141(4) -0.0110(4) -0.0027(4)
Zn3 0.0305(5) 0.0228(4) 0.0343(5) 0.0029(3) -0.0014(3) -0.0046(3)
O1 0.034(3) 0.027(3) 0.034(3) 0.007(2) -0.009(2) -0.009(2)
O1W 0.091(6) 0.047(4) 0.057(4) 0.014(3) 0.037(4) 0.018(4)
O2 0.041(3) 0.027(3) 0.040(3) 0.010(2) -0.012(2) -0.010(2)
O2W 0.127(7) 0.041(4) 0.064(5) -0.003(3) 0.017(5) 0.018(4)
O3 0.050(4) 0.044(4) 0.053(4) 0.018(3) -0.022(3) -0.029(3)
O3W 0.038(5) 0.107(9) 0.058(6) 0.000 0.009(4) 0.000
O4 0.038(3) 0.030(3) 0.050(3) 0.006(2) -0.013(3) -0.011(2)
O4W 0.144(9) 0.057(5) 0.071(5) -0.002(4) -0.021(5) -0.023(5)
O5 0.033(3) 0.035(3) 0.043(3) 0.009(2) 0.001(2) 0.000(2)
O6 0.055(4) 0.041(3) 0.044(3) 0.015(3) 0.003(3) 0.012(3)
O7 0.039(3) 0.032(3) 0.033(3) 0.008(2) 0.010(2) -0.001(2)
O8 0.054(4) 0.031(3) 0.050(4) 0.010(3) 0.021(3) 0.011(3)
O9 0.038(3) 0.075(5) 0.057(4) 0.032(3) -0.008(3) -0.015(3)
O10 0.041(4) 0.081(5) 0.059(4) 0.039(4) -0.019(3) -0.017(3)
O11 0.041(3) 0.069(5) 0.038(3) 0.009(3) 0.000(3) -0.024(3)
O12 0.038(3) 0.045(3) 0.030(3) 0.002(2) -0.001(2) -0.012(3)
O13 0.088(5) 0.031(3) 0.046(4) -0.002(3) 0.040(3) -0.011(3)
O14 0.061(4) 0.022(3) 0.048(3) -0.001(2) 0.023(3) -0.007(3)
N1 0.031(3) 0.037(4) 0.038(4) 0.008(3) -0.013(3) -0.009(3)
N2 0.028(3) 0.024(3) 0.035(3) 0.000(3) -0.006(3) -0.004(2)
N3 0.035(3) 0.040(4) 0.031(3) 0.012(3) 0.003(3) -0.006(3)
N4 0.041(4) 0.029(3) 0.035(3) 0.001(3) 0.009(3) -0.006(3)
N5 0.032(3) 0.043(4) 0.031(3) 0.007(3) -0.002(3) -0.004(3)
N6 0.032(3) 0.036(4) 0.031(3) 0.005(3) 0.002(3) 0.003(3)
N7 0.045(4) 0.027(3) 0.025(3) -0.003(2) 0.010(3) -0.003(3)
N8 0.049(4) 0.044(4) 0.041(4) 0.002(3) -0.006(3) 0.006(3)
N9 0.088(8) 0.085(8) 0.088(8) -0.016(7) 0.023(6) -0.009(7)
C1 0.029(4) 0.029(4) 0.025(3) 0.002(3) -0.007(3) -0.006(3)
C2 0.027(4) 0.030(4) 0.030(4) 0.003(3) -0.001(3) 0.001(3)
C3 0.030(4) 0.022(3) 0.031(4) 0.000(3) -0.002(3) -0.001(3)
C4 0.026(3) 0.026(4) 0.035(4) 0.004(3) -0.002(3) -0.006(3)
C5 0.031(4) 0.027(4) 0.039(4) -0.004(3) -0.009(3) 0.000(3)
C6 0.061(6) 0.057(6) 0.069(7) 0.010(5) -0.029(5) -0.017(5)
C7 0.034(4) 0.036(4) 0.027(4) 0.011(3) -0.004(3) 0.000(3)
C8 0.034(4) 0.023(3) 0.029(4) 0.002(3) -0.002(3) -0.002(3)
C9 0.037(4) 0.027(4) 0.022(3) 0.001(3) 0.001(3) 0.001(3)
C10 0.038(4) 0.030(4) 0.022(3) 0.002(3) 0.002(3) -0.001(3)
C11 0.036(4) 0.038(4) 0.032(4) 0.011(3) 0.002(3) 0.003(3)
C12 0.059(6) 0.044(5) 0.063(6) 0.008(5) 0.018(5) 0.000(5)
C13 0.036(4) 0.042(5) 0.046(5) 0.021(4) -0.005(4) -0.007(4)
C14 0.041(4) 0.031(4) 0.033(4) 0.010(3) -0.005(3) -0.001(3)
C15 0.028(4) 0.031(4) 0.031(4) 0.006(3) -0.001(3) -0.004(3)
C16 0.031(4) 0.033(4) 0.031(4) 0.003(3) 0.000(3) -0.004(3)
C17 0.039(4) 0.038(4) 0.033(4) 0.007(3) 0.000(3) 0.001(4)
C18 0.044(5) 0.073(7) 0.039(5) 0.017(4) 0.009(4) 0.005(5)
C19 0.031(4) 0.028(4) 0.035(4) -0.003(3) 0.010(3) -0.007(3)
C20 0.034(4) 0.028(4) 0.027(4) -0.002(3) 0.004(3) -0.005(3)
C21 0.039(6) 0.028(6) 0.036(6) 0.000 0.010(5) 0.000
C22 0.103(13) 0.046(8) 0.031(7) 0.000 0.019(7) 0.000
C23 0.051(6) 0.047(5) 0.047(5) 0.009(4) -0.013(4) 0.000(4)
C24 0.049(5) 0.058(6) 0.041(5) -0.002(4) -0.006(4) 0.009(5)
C25 0.058(6) 0.044(5) 0.042(5) -0.013(4) -0.002(4) 0.003(4)
C26 0.073(8) 0.062(7) 0.068(7) 0.017(6) 0.002(6) 0.021(6)
C27 0.052(6) 0.053(6) 0.070(7) 0.014(5) 0.010(5) 0.008(5)
C28 0.050(7) 0.092(10) 0.094(9) -0.008(8) -0.002(7) -0.007(7)
C29 0.058(7) 0.083(8) 0.058(6) -0.015(6) -0.003(5) -0.001(6)
C30 0.053(6) 0.045(6) 0.047(5) -0.014(4) 0.001(4) -0.004(4)
C31 0.078(8) 0.058(7) 0.076(8) 0.011(6) 0.028(6) 0.006(6)
C32 0.101(11) 0.070(9) 0.091(10) 0.003(7) 0.031(8) 0.001(8)

loop_
_atom_type_symbol
_atom_type_description
_atom_type_scat_dispersion_real
_atom_type_scat_dispersion_imag
_atom_type_scat_source
C C 0.0033 0.0016 'International Tables Vol C Tables 4.2.6.8 and 6.1.1.4'
H H 0.0000 0.0000 'International Tables Vol C Tables 4.2.6.8 and 6.1.1.4'
N N 0.0061 0.0033 'International Tables Vol C Tables 4.2.6.8 and 6.1.1.4'
O O 0.0106 0.0060 'International Tables Vol C Tables 4.2.6.8 and 6.1.1.4'
Zn Zn 0.2839 1.4301 'International Tables Vol C Tables 4.2.6.8 and 6.1.1.4'
Eu Eu -0.1578 3.6682 'International Tables Vol C Tables 4.2.6.8 and 6.1.1.4'

loop_
_geom_angle_atom_site_label_1
_geom_angle_atom_site_label_2
_geom_angle_atom_site_label_3
_geom_angle
_geom_angle_site_symmetry_1
_geom_angle_site_symmetry_3
O3 Eu1 O5 84.9(2) . .
O3 Eu1 O7 81.6(2) . .
O5 Eu1 O7 78.15(19) . .
O3 Eu1 O1W 114.6(3) . .
O5 Eu1 O1W 132.1(2) . .
O7 Eu1 O1W 144.5(2) . .
O3 Eu1 O2W 80.3(3) . .
O5 Eu1 O2W 73.0(2) . .
O7 Eu1 O2W 147.0(2) . .
O1W Eu1 O2W 68.5(3) . .
O3 Eu1 O1 76.16(19) . .
O5 Eu1 O1 151.45(19) . .
O7 Eu1 O1 78.10(19) . .
O1W Eu1 O1 75.9(2) . .
O2W Eu1 O1 123.2(2) . .
O3 Eu1 O1 138.2(2) . 5_666
O5 Eu1 O1 123.85(18) . 5_666
O7 Eu1 O1 76.59(18) . 5_666
O1W Eu1 O1 70.6(2) . 5_666
O2W Eu1 O1 133.5(3) . 5_666
O1 Eu1 O1 64.72(19) . 5_666
O3 Eu1 O2 159.97(19) . 5_666
O5 Eu1 O2 77.13(18) . 5_666
O7 Eu1 O2 86.12(19) . 5_666
O1W Eu1 O2 84.4(3) . 5_666
O2W Eu1 O2 102.5(3) . 5_666
O1 Eu1 O2 116.67(16) . 5_666
O1 Eu1 O2 51.97(16) 5_666 5_666
O3 Eu1 C1 159.8(2) . 5_666
O5 Eu1 C1 101.1(2) . 5_666
O7 Eu1 C1 80.8(2) . 5_666
O1W Eu1 C1 75.7(3) . 5_666
O2W Eu1 C1 119.9(3) . 5_666
O1 Eu1 C1 90.54(18) . 5_666
O1 Eu1 C1 25.82(18) 5_666 5_666
O2 Eu1 C1 26.15(17) 5_666 5_666
O3 Eu1 Eu1 108.01(16) . 5_666
O5 Eu1 Eu1 147.82(15) . 5_666
O7 Eu1 Eu1 74.95(12) . 5_666
O1W Eu1 Eu1 70.05(16) . 5_666
O2W Eu1 Eu1 137.11(19) . 5_666
O1 Eu1 Eu1 32.98(12) . 5_666
O1 Eu1 Eu1 31.74(11) 5_666 5_666
O2 Eu1 Eu1 83.70(11) 5_666 5_666
C1 Eu1 Eu1 57.56(14) 5_666 5_666
O13 Eu2 O13 81.0(3) 7_575 .
O13 Eu2 O11 125.3(3) 7_575 .
O13 Eu2 O11 77.4(2) . .
O13 Eu2 O11 77.4(2) 7_575 7_575
O13 Eu2 O11 125.3(3) . 7_575
O11 Eu2 O11 75.5(4) . 7_575
O13 Eu2 O9 95.9(3) 7_575 7_575
O13 Eu2 O9 154.5(3) . 7_575
O11 Eu2 O9 123.0(2) . 7_575
O11 Eu2 O9 77.9(2) 7_575 7_575
O13 Eu2 O9 154.5(3) 7_575 .
O13 Eu2 O9 95.9(3) . .
O11 Eu2 O9 77.9(2) . .
O11 Eu2 O9 123.0(2) 7_575 .
O9 Eu2 O9 76.0(4) 7_575 .
O13 Eu2 O3W 78.5(3) 7_575 .
O13 Eu2 O3W 78.5(3) . .
O11 Eu2 O3W 142.20(18) . .
O11 Eu2 O3W 142.20(18) 7_575 .
O9 Eu2 O3W 76.1(2) 7_575 .
O9 Eu2 O3W 76.1(2) . .
N1 Zn1 N4 129.1(3) . 2_665
N1 Zn1 N8 124.4(3) . .
N4 Zn1 N8 106.4(3) 2_665 .
N1 Zn1 O8 99.4(2) . 2_665
N4 Zn1 O8 79.9(2) 2_665 2_665
N8 Zn1 O8 92.3(3) . 2_665
N1 Zn1 O2 77.0(2) . .
N4 Zn1 O2 103.4(2) 2_665 .
N8 Zn1 O2 88.7(2) . .
O8 Zn1 O2 176.1(2) 2_665 .
O4W Zn2 N5 124.6(3) . .
O4W Zn2 N3 109.9(3) . .
N5 Zn2 N3 125.3(3) . .
O4W Zn2 O10 93.0(3) . .
N5 Zn2 O10 81.0(2) . .
N3 Zn2 O10 102.1(3) . .
O4W Zn2 O6 90.9(3) . .
N5 Zn2 O6 94.1(2) . .
N3 Zn2 O6 79.5(2) . .
O10 Zn2 O6 174.9(2) . .
N7 Zn3 N6 97.9(2) 6 .
N7 Zn3 N2 156.6(3) 6 6_556
N6 Zn3 N2 104.8(2) . 6_556
N7 Zn3 O4 93.9(2) 6 6_556
N6 Zn3 O4 99.8(2) . 6_556
N2 Zn3 O4 76.6(2) 6_556 6_556
N7 Zn3 O12 90.7(2) 6 .
N6 Zn3 O12 77.6(2) . .
N2 Zn3 O12 99.8(2) 6_556 .
O4 Zn3 O12 175.0(2) 6_556 .
N7 Zn3 O14 76.3(2) 6 6
N6 Zn3 O14 161.4(2) . 6
N2 Zn3 O14 83.8(2) 6_556 6
O4 Zn3 O14 98.2(2) 6_556 6
O12 Zn3 O14 84.8(2) . 6
C1 O1 Eu1 149.7(5) . .
C1 O1 Eu1 95.0(4) . 5_666
Eu1 O1 Eu1 115.28(19) . 5_666
C1 O2 Zn1 108.7(4) . .
C1 O2 Eu1 94.0(4) . 5_666
Zn1 O2 Eu1 154.5(2) . 5_666
C4 O3 Eu1 150.9(5) . .
C4 O4 Zn3 115.3(5) . 6_656
C7 O5 Eu1 138.1(5) . .
C7 O6 Zn2 113.6(5) . .
C10 O7 Eu1 140.7(5) . .
C10 O8 Zn1 114.9(5) . 2_664
C13 O9 Eu2 143.4(6) . .
C13 O10 Zn2 114.1(5) . .
C16 O11 Eu2 148.0(5) . .
C16 O12 Zn3 113.5(5) . .
C19 O13 Eu2 151.9(5) . .
C19 O14 Zn3 113.3(5) . 6_655
C5 N1 C2 105.5(6) . .
C5 N1 Zn1 137.8(5) . .
C2 N1 Zn1 116.0(5) . .
C5 N2 C3 105.9(6) . .
C5 N2 Zn3 138.4(5) . 6_656
C3 N2 Zn3 113.1(5) . 6_656
C11 N3 C8 105.7(6) . .
C11 N3 Zn2 140.8(5) . .
C8 N3 Zn2 113.4(5) . .
C11 N4 C9 106.4(6) . .
C11 N4 Zn1 140.8(5) . 2_664
C9 N4 Zn1 112.8(5) . 2_664
C17 N5 C14 104.7(6) . .
C17 N5 Zn2 141.8(5) . .
C14 N5 Zn2 112.2(5) . .
C17 N6 C15 105.9(6) . .
C17 N6 Zn3 141.2(5) . .
C15 N6 Zn3 113.0(5) . .
C21 N7 C20 105.3(6) . .
C21 N7 Zn3 136.1(6) . 6_655
C20 N7 Zn3 114.4(5) . 6_655
C27 N8 C23 115.8(8) . .
C27 N8 Zn1 117.9(6) . .
C23 N8 Zn1 126.2(6) . .
C28 N9 C32 116.0(12) . .
O1 C1 O2 119.0(6) . .
O1 C1 C2 123.0(6) . .
O2 C1 C2 118.0(6) . .
O1 C1 Eu1 59.2(4) . 5_666
O2 C1 Eu1 59.8(4) . 5_666
C2 C1 Eu1 176.5(5) . 5_666
C3 C2 N1 106.5(6) . .
C3 C2 C1 135.3(7) . .
N1 C2 C1 118.1(6) . .
N2 C3 C2 109.1(6) . .
N2 C3 C4 117.1(6) . .
C2 C3 C4 133.7(7) . .
O4 C4 O3 124.4(7) . .
O4 C4 C3 116.1(6) . .
O3 C4 C3 119.4(6) . .
N2 C5 N1 112.9(6) . .
N2 C5 C6 122.8(7) . .
N1 C5 C6 124.3(7) . .
O5 C7 O6 122.5(7) . .
O5 C7 C8 121.2(7) . .
O6 C7 C8 116.3(7) . .
C9 C8 N3 108.7(7) . .
C9 C8 C7 134.5(7) . .
N3 C8 C7 116.8(6) . .
C8 C9 N4 107.4(6) . .
C8 C9 C10 135.2(7) . .
N4 C9 C10 117.4(6) . .
O7 C10 O8 122.8(7) . .
O7 C10 C9 122.2(7) . .
O8 C10 C9 115.0(6) . .
N4 C11 N3 111.8(7) . .
N4 C11 C12 125.6(7) . .
N3 C11 C12 122.5(7) . .
O9 C13 O10 123.3(8) . .
O9 C13 C14 120.7(7) . .
O10 C13 C14 116.0(7) . .
C15 C14 N5 108.1(7) . .
C15 C14 C13 135.2(7) . .
N5 C14 C13 116.4(7) . .
C14 C15 N6 108.6(7) . .
C14 C15 C16 133.9(7) . .
N6 C15 C16 117.4(6) . .
O11 C16 O12 122.3(7) . .
O11 C16 C15 121.2(7) . .
O12 C16 C15 116.5(6) . .
N6 C17 N5 112.7(7) . .
N6 C17 C18 123.7(7) . .
N5 C17 C18 123.6(7) . .
O14 C19 O13 123.2(7) . .
O14 C19 C20 115.9(6) . .
O13 C19 C20 120.9(7) . .
N7 C20 C20 108.2(4) . 7_575
N7 C20 C19 116.6(6) . .
C20 C20 C19 135.1(4) 7_575 .
N7 C21 N7 113.0(9) 7_575 .
N7 C21 C22 123.5(5) 7_575 .
N7 C21 C22 123.5(5) . .
N8 C23 C24 123.3(8) . .
C23 C24 C25 119.5(9) . .
C24 C25 C26 116.6(9) . .
C24 C25 C30 121.9(9) . .
C26 C25 C30 121.4(9) . .
C27 C26 C25 120.2(10) . .
N8 C27 C26 124.1(10) . .
N9 C28 C29 125.6(13) . .
C28 C29 C30 119.3(12) . .
C31 C30 C29 115.4(10) . .
C31 C30 C25 122.2(9) . .
C29 C30 C25 122.4(10) . .
C32 C31 C30 122.3(12) . .
C31 C32 N9 121.2(13) . .

loop_
_geom_bond_atom_site_label_1
_geom_bond_atom_site_label_2
_geom_bond_distance
_geom_bond_site_symmetry_2
Eu1 O3 2.217(5) .
Eu1 O5 2.258(5) .
Eu1 O7 2.305(5) .
Eu1 O1W 2.326(6) .
Eu1 O2W 2.337(7) .
Eu1 O1 2.401(5) .
Eu1 O1 2.485(5) 5_666
Eu1 O2 2.497(5) 5_666
Eu1 C1 2.882(7) 5_666
Eu1 Eu1 4.1275(6) 5_666
Eu2 O13 2.225(6) 7_575
Eu2 O13 2.225(6) .
Eu2 O11 2.273(6) .
Eu2 O11 2.273(6) 7_575
Eu2 O9 2.275(6) 7_575
Eu2 O9 2.275(6) .
Eu2 O3W 2.385(9) .
Zn1 N1 2.003(7) .
Zn1 N4 2.008(7) 2_665
Zn1 N8 2.059(8) .
Zn1 O8 2.138(5) 2_665
Zn1 O2 2.342(5) .
Zn2 O4W 1.993(8) .
Zn2 N5 2.008(6) .
Zn2 N3 2.028(7) .
Zn2 O10 2.102(6) .
Zn2 O6 2.150(6) .
Zn3 N7 2.040(6) 6
Zn3 N6 2.097(6) .
Zn3 N2 2.097(6) 6_556
Zn3 O4 2.175(5) 6_556
Zn3 O12 2.202(5) .
Zn3 O14 2.232(5) 6
O1 C1 1.260(8) .
O1 Eu1 2.485(5) 5_666
O2 C1 1.273(8) .
O2 Eu1 2.497(5) 5_666
O3 C4 1.269(9) .
O4 C4 1.249(8) .
O4 Zn3 2.175(5) 6_656
O5 C7 1.253(9) .
O6 C7 1.267(9) .
O7 C10 1.251(9) .
O8 C10 1.265(9) .
O8 Zn1 2.138(5) 2_664
O9 C13 1.253(10) .
O10 C13 1.283(10) .
O10W O10W 1.54(8) 7_575
O11 C16 1.266(9) .
O12 C16 1.271(9) .
O13 C19 1.274(9) .
O14 C19 1.258(9) .
O14 Zn3 2.232(5) 6_655
N1 C5 1.339(10) .
N1 C2 1.393(9) .
N2 C5 1.335(9) .
N2 C3 1.354(9) .
N2 Zn3 2.097(6) 6_656
N3 C11 1.354(10) .
N3 C8 1.372(9) .
N4 C11 1.319(9) .
N4 C9 1.396(10) .
N4 Zn1 2.008(7) 2_664
N5 C17 1.360(10) .
N5 C14 1.401(10) .
N6 C17 1.339(10) .
N6 C15 1.383(9) .
N7 C21 1.353(8) .
N7 C20 1.372(9) .
N7 Zn3 2.040(6) 6_655
N8 C27 1.322(12) .
N8 C23 1.369(11) .
N9 C28 1.329(17) .
N9 C32 1.377(17) .
C1 C2 1.456(10) .
C1 Eu1 2.882(7) 5_666
C2 C3 1.389(10) .
C3 C4 1.482(10) .
C5 C6 1.501(11) .
C7 C8 1.490(10) .
C8 C9 1.356(10) .
C9 C10 1.487(10) .
C11 C12 1.494(11) .
C13 C14 1.480(11) .
C14 C15 1.371(11) .
C15 C16 1.479(10) .
C17 C18 1.501(11) .
C19 C20 1.475(10) .
C20 C20 1.398(14) 7_575
C21 N7 1.353(8) 7_575
C21 C22 1.522(15) .
C23 C24 1.370(13) .
C24 C25 1.383(13) .
C25 C26 1.390(14) .
C25 C30 1.484(14) .
C26 C27 1.359(15) .
C28 C29 1.372(17) .
C29 C30 1.411(14) .
C30 C31 1.386(14) .
C31 C32 1.387(16) .
